data_7003333
loop_
_publ_author_name
'Andrews, Philip C.'
'Junk, Peter C.'
'Nuzhnaya, Iryna'
'Spiccia, Leone'

_publ_section_title
;
 Fluorinated bismuth alkoxides: from monomers to polymers and
 oxo-clusters
;
_journal_issue 19
_journal_name_full 'Dalton Transactions'
_journal_page_first 2557
_journal_page_last 2568
_journal_paper_doi 10.1039/b715623e
_journal_year 2008
_chemical_formula_sum 'C19 H13 Bi F18 N2 O3'
_chemical_formula_weight 868.29
_chemical_name_systematic
;
?
;
_space_group_IT_number 145
_symmetry_cell_setting trigonal
_symmetry_space_group_name_Hall 'P 32'
_symmetry_space_group_name_H-M 'P 32'
_atom_sites_solution_hydrogens geom
_atom_sites_solution_primary direct
_atom_sites_solution_secondary difmap
_audit_creation_method SHELXL-97
_cell_angle_alpha 90.00
_cell_angle_beta 90.00
_cell_angle_gamma 120.00
_cell_formula_units_Z 3
_cell_length_a 13.9674(3)
_cell_length_b 13.9674(3)
_cell_length_c 11.9283(3)
_cell_measurement_temperature 123(2)
_cell_volume 2015.30(8)
_computing_cell_refinement 'Bruker APEX II v. 1.0 (Bruker AXS 2004)'
_computing_data_collection 'Bruker APEX II v. 1.0 (Bruker AXS 2004)'
_computing_data_reduction 'Bruker APEX II v. 1.0 (Bruker AXS 2004)'
_computing_molecular_graphics 'X-Seed (Barbour, 2001)'
_computing_structure_refinement 'SHELXL-97 (Sheldrick, 1997)'
_computing_structure_solution 'SHELXS-97 (Sheldrick, 1990)'
_diffrn_ambient_temperature 123(2)
_diffrn_measured_fraction_theta_full 1.000
_diffrn_measured_fraction_theta_max 1.000
_diffrn_measurement_device_type 'Bruker X8 APEX CCD'
_diffrn_measurement_method '0.5 deg frames in phi and omega'
_diffrn_radiation_monochromator graphite
_diffrn_radiation_source 'fine-focus sealed tube'
_diffrn_radiation_type MoK\a
_diffrn_radiation_wavelength 0.71073
_diffrn_reflns_av_R_equivalents 0.0839
_diffrn_reflns_av_sigmaI/netI 0.0738
_diffrn_reflns_limit_h_max 19
_diffrn_reflns_limit_h_min -19
_diffrn_reflns_limit_k_max 19
_diffrn_reflns_limit_k_min -19
_diffrn_reflns_limit_l_max 16
_diffrn_reflns_limit_l_min -16
_diffrn_reflns_number 50623
_diffrn_reflns_theta_full 30.10
_diffrn_reflns_theta_max 30.10
_diffrn_reflns_theta_min 1.68
_diffrn_standards_number 0
_exptl_absorpt_coefficient_mu 6.712
_exptl_absorpt_correction_T_max 0.6508
_exptl_absorpt_correction_T_min 0.6158
_exptl_absorpt_correction_type multi-scan
_exptl_absorpt_process_details SADABS
_exptl_crystal_colour colourless
_exptl_crystal_density_diffrn 2.146
_exptl_crystal_density_method 'not measured'
_exptl_crystal_description prismatic
_exptl_crystal_F_000 1230
_exptl_crystal_size_max 0.08
_exptl_crystal_size_mid 0.07
_exptl_crystal_size_min 0.07
_refine_diff_density_max 0.619
_refine_diff_density_min -1.206
_refine_diff_density_rms 0.143
_refine_ls_abs_structure_details 'Flack H D (1983), Acta Cryst. A39, 876-881'
_refine_ls_abs_structure_Flack -0.014(4)
_refine_ls_extinction_method none
_refine_ls_goodness_of_fit_ref 0.969
_refine_ls_hydrogen_treatment constr
_refine_ls_matrix_type full
_refine_ls_number_parameters 388
_refine_ls_number_reflns 7830
_refine_ls_number_restraints 1
_refine_ls_restrained_S_all 0.969
_refine_ls_R_factor_all 0.0472
_refine_ls_R_factor_gt 0.0359
_refine_ls_shift/su_max 0.002
_refine_ls_shift/su_mean 0.000
_refine_ls_structure_factor_coef Fsqd
_refine_ls_weighting_details 'calc w=1/[\s^2^(Fo^2^)+(0.0000P)^2^+0.0000P] where P=(Fo^2^+2Fc^2^)/3'
_refine_ls_weighting_scheme calc
_refine_ls_wR_factor_gt 0.0522
_refine_ls_wR_factor_ref 0.0556
_reflns_number_gt 6865
_reflns_number_total 7830
_reflns_threshold_expression >2sigma(I)
_cod_data_source_file b715623e.txt
_cod_data_source_block bif127
_cod_original_sg_symbol_H-M P3(2)
_cod_database_code 7003333

loop_
_symmetry_equiv_pos_as_xyz
'x, y, z'
'-y, x-y, z+2/3'
'-x+y, -x, z+1/3'

loop_
_atom_site_label
_atom_site_type_symbol
_atom_site_fract_x
_atom_site_fract_y
_atom_site_fract_z
_atom_site_U_iso_or_equiv
_atom_site_adp_type
_atom_site_occupancy
_atom_site_symmetry_multiplicity
_atom_site_calc_flag
_atom_site_refinement_flags
_atom_site_disorder_assembly
_atom_site_disorder_group
Bi1 Bi 0.719750(14) 0.652822(14) 0.16514(2) 0.01595(4) Uani 1 1 d . . .
O1 O 0.5783(3) 0.5143(3) 0.0836(3) 0.0183(7) Uani 1 1 d . . .
O2 O 0.6603(3) 0.7559(3) 0.1096(3) 0.0203(8) Uani 1 1 d . . .
N2 N 0.8866(3) 0.8422(3) 0.1897(3) 0.0215(9) Uani 1 1 d . . .
O3 O 0.7938(3) 0.6696(3) 0.0043(3) 0.0243(8) Uani 1 1 d . . .
C2 C 0.4869(4) 0.4237(4) 0.1278(4) 0.0176(10) Uani 1 1 d . . .
H2 H 0.4495 0.4503 0.1806 0.021 Uiso 1 1 calc R . .
C5 C 0.5830(4) 0.7239(4) 0.0252(4) 0.0201(11) Uani 1 1 d . . .
H5 H 0.5710 0.6531 -0.0082 0.024 Uiso 1 1 calc R . .
C8 C 0.7748(4) 0.5773(4) -0.0573(4) 0.0236(11) Uani 1 1 d . . .
H8 H 0.7179 0.5093 -0.0179 0.028 Uiso 1 1 calc R . .
F13 F 0.6366(3) 0.5843(3) -0.1637(3) 0.0446(9) Uani 1 1 d . . .
F15 F 0.7076(3) 0.4924(3) -0.2333(3) 0.0478(10) Uani 1 1 d . . .
F14 F 0.8008(3) 0.6708(3) -0.2321(3) 0.0491(10) Uani 1 1 d . . .
C7 C 0.7315(5) 0.5825(5) -0.1723(5) 0.0341(14) Uani 1 1 d . . .
F7 F 0.4446(2) 0.6327(3) 0.1586(3) 0.0361(8) Uani 1 1 d . . .
F8 F 0.3922(3) 0.6647(3) 0.0001(3) 0.0476(10) Uani 1 1 d . . .
F17 F 0.9650(3) 0.6641(3) -0.1094(3) 0.0537(11) Uani 1 1 d . . .
F12 F 0.7155(3) 0.8215(3) -0.1139(3) 0.0385(9) Uani 1 1 d . . .
F5 F 0.5754(4) 0.3175(4) 0.1308(4) 0.0702(14) Uani 1 1 d . . .
F1 F 0.3819(3) 0.4291(3) -0.0216(3) 0.0604(12) Uani 1 1 d . . .
F9 F 0.4820(3) 0.7976(3) 0.1173(3) 0.0490(10) Uani 1 1 d . . .
F10 F 0.5520(3) 0.7900(3) -0.1468(3) 0.0497(10) Uani 1 1 d . . .
F18 F 0.9148(3) 0.5675(3) 0.0401(3) 0.0499(10) Uani 1 1 d . . .
F6 F 0.5839(3) 0.4077(3) 0.2777(3) 0.0572(12) Uani 1 1 d . . .
F2 F 0.4507(3) 0.3240(3) -0.0419(3) 0.0566(11) Uani 1 1 d . . .
F11 F 0.6539(3) 0.9124(3) -0.0251(3) 0.0516(10) Uani 1 1 d . . .
F16 F 0.8705(3) 0.4871(3) -0.1200(3) 0.0545(11) Uani 1 1 d . . .
F3 F 0.3129(3) 0.2760(3) 0.0687(3) 0.0691(14) Uani 1 1 d . . .
F4 F 0.4321(3) 0.2610(3) 0.2337(3) 0.0692(14) Uani 1 1 d . . .
C16 C 0.9681(5) 1.0325(5) 0.2429(5) 0.0347(14) Uani 1 1 d . . .
H16 H 0.9594 1.0940 0.2612 0.042 Uiso 1 1 calc R . .
C19 C 0.9852(5) 0.8524(5) 0.1909(5) 0.0305(13) Uani 1 1 d . . .
H19 H 0.9915 0.7895 0.1726 0.037 Uiso 1 1 calc R . .
C15 C 0.8779(4) 0.9316(4) 0.2146(5) 0.0278(12) Uani 1 1 d . . .
H15 H 0.8068 0.9250 0.2128 0.033 Uiso 1 1 calc R . .
C4 C 0.4741(4) 0.7057(5) 0.0750(5) 0.0297(13) Uani 1 1 d . . .
C6 C 0.6258(5) 0.8124(5) -0.0647(5) 0.0311(13) Uani 1 1 d . . .
C1 C 0.4080(5) 0.3616(5) 0.0337(5) 0.0354(15) Uani 1 1 d . . .
C3 C 0.5181(5) 0.3501(5) 0.1920(5) 0.0374(15) Uani 1 1 d . . .
C9 C 0.8815(5) 0.5747(5) -0.0630(5) 0.0333(14) Uani 1 1 d . . .
C18 C 1.0806(5) 0.9499(5) 0.2174(6) 0.0454(17) Uani 1 1 d . . .
H18 H 1.1505 0.9538 0.2174 0.054 Uiso 1 1 calc R . .
C17 C 1.0716(5) 1.0414(5) 0.2438(6) 0.0439(17) Uani 1 1 d . . .
H17 H 1.1355 1.1096 0.2624 0.053 Uiso 1 1 calc R . .
N1 N 0.6342(4) 0.6890(4) 0.3560(4) 0.0259(10) Uani 1 1 d . . .
C14 C 0.6282(5) 0.6304(5) 0.4464(4) 0.0295(13) Uani 1 1 d . . .
H14 H 0.6512 0.5770 0.4406 0.035 Uiso 1 1 calc R . .
C10 C 0.6000(5) 0.7620(5) 0.3648(4) 0.0275(13) Uani 1 1 d . . .
H10 H 0.6030 0.8032 0.3003 0.033 Uiso 1 1 calc R . .
C11 C 0.5604(5) 0.7805(5) 0.4637(5) 0.0337(14) Uani 1 1 d . . .
H11 H 0.5368 0.8335 0.4676 0.040 Uiso 1 1 calc R . .
C13 C 0.5900(5) 0.6442(5) 0.5479(5) 0.0332(14) Uani 1 1 d . . .
H13 H 0.5874 0.6014 0.6110 0.040 Uiso 1 1 calc R . .
C12 C 0.5563(5) 0.7196(5) 0.5569(5) 0.0342(14) Uani 1 1 d . . .
H12 H 0.5300 0.7304 0.6265 0.041 Uiso 1 1 calc R . .

loop_
_atom_site_aniso_label
_atom_site_aniso_U_11
_atom_site_aniso_U_22
_atom_site_aniso_U_33
_atom_site_aniso_U_23
_atom_site_aniso_U_13
_atom_site_aniso_U_12
Bi1 0.01740(10) 0.01573(10) 0.01716(7) 0.00019(8) 0.00050(8) 0.01012(9)
O1 0.0178(18) 0.0135(17) 0.0186(18) -0.0011(13) -0.0011(14) 0.0041(15)
O2 0.0192(19) 0.0175(19) 0.029(2) 0.0009(15) -0.0041(15) 0.0126(16)
N2 0.019(2) 0.022(2) 0.026(2) -0.0004(18) 0.0003(18) 0.012(2)
O3 0.029(2) 0.020(2) 0.0217(19) 0.0005(15) 0.0100(15) 0.0100(17)
C2 0.017(3) 0.012(2) 0.019(3) -0.0002(19) 0.0015(19) 0.004(2)
C5 0.013(2) 0.022(3) 0.029(3) 0.000(2) -0.004(2) 0.012(2)
C8 0.032(3) 0.020(3) 0.019(3) 0.001(2) 0.009(2) 0.013(2)
F13 0.051(2) 0.065(3) 0.033(2) -0.0061(18) -0.0048(17) 0.040(2)
F15 0.059(3) 0.053(2) 0.033(2) -0.0199(18) -0.0021(18) 0.029(2)
F14 0.067(3) 0.048(2) 0.029(2) 0.0122(17) 0.0137(18) 0.027(2)
C7 0.040(4) 0.039(4) 0.028(3) -0.001(3) 0.008(3) 0.023(3)
F7 0.0235(18) 0.039(2) 0.042(2) 0.0090(16) 0.0127(15) 0.0121(16)
F8 0.0213(19) 0.060(3) 0.060(3) 0.007(2) -0.0074(17) 0.0188(18)
F17 0.032(2) 0.050(3) 0.073(3) 0.009(2) 0.024(2) 0.016(2)
F12 0.0262(18) 0.047(2) 0.044(2) 0.0262(17) 0.0165(15) 0.0199(17)
F5 0.093(4) 0.061(3) 0.089(4) -0.006(2) -0.018(3) 0.062(3)
F1 0.052(3) 0.059(3) 0.070(3) 0.005(2) -0.032(2) 0.027(2)
F9 0.037(2) 0.037(2) 0.082(3) 0.0014(19) 0.0201(19) 0.0256(18)
F10 0.036(2) 0.082(3) 0.041(2) 0.021(2) -0.0046(17) 0.036(2)
F18 0.052(2) 0.062(3) 0.050(2) -0.0056(19) -0.0103(19) 0.039(2)
F6 0.064(3) 0.039(2) 0.043(2) 0.0108(18) -0.030(2) 0.006(2)
F2 0.082(3) 0.046(2) 0.037(2) -0.0192(18) -0.012(2) 0.028(2)
F11 0.071(3) 0.030(2) 0.061(3) 0.0179(18) 0.010(2) 0.031(2)
F16 0.053(3) 0.053(3) 0.073(3) -0.027(2) -0.001(2) 0.038(2)
F3 0.039(2) 0.053(3) 0.061(3) 0.007(2) -0.018(2) -0.018(2)
F4 0.073(3) 0.032(2) 0.058(3) 0.0279(19) -0.015(2) -0.007(2)
C16 0.030(3) 0.025(3) 0.046(4) -0.006(3) 0.002(3) 0.011(3)
C19 0.027(3) 0.023(3) 0.045(4) -0.004(3) -0.002(3) 0.015(3)
C15 0.023(3) 0.026(3) 0.036(3) -0.003(2) 0.003(2) 0.013(3)
C4 0.019(3) 0.026(3) 0.043(4) 0.001(3) 0.003(2) 0.010(3)
C6 0.032(3) 0.034(3) 0.036(3) 0.009(3) 0.003(3) 0.023(3)
C1 0.036(4) 0.029(3) 0.032(3) -0.001(3) -0.012(3) 0.009(3)
C3 0.043(4) 0.023(3) 0.036(4) 0.005(3) -0.012(3) 0.008(3)
C9 0.033(3) 0.030(3) 0.038(4) -0.004(3) 0.010(3) 0.016(3)
C18 0.021(3) 0.037(4) 0.079(5) -0.005(3) -0.004(3) 0.015(3)
C17 0.024(3) 0.025(3) 0.073(5) -0.014(3) -0.005(3) 0.005(3)
N1 0.033(3) 0.025(3) 0.025(2) 0.0027(19) 0.008(2) 0.018(2)
C14 0.040(4) 0.031(3) 0.023(3) -0.002(2) 0.001(2) 0.022(3)
C10 0.035(3) 0.026(3) 0.025(3) -0.002(2) 0.002(2) 0.018(3)
C11 0.039(4) 0.038(4) 0.034(3) -0.012(3) -0.004(3) 0.026(3)
C13 0.040(4) 0.026(3) 0.024(3) 0.004(2) 0.006(3) 0.009(3)
C12 0.032(3) 0.032(3) 0.026(3) -0.009(3) 0.003(3) 0.008(3)

loop_
_atom_type_symbol
_atom_type_description
_atom_type_scat_dispersion_real
_atom_type_scat_dispersion_imag
_atom_type_scat_source
C C 0.0033 0.0016 'International Tables Vol C Tables 4.2.6.8 and 6.1.1.4'
H H 0.0000 0.0000 'International Tables Vol C Tables 4.2.6.8 and 6.1.1.4'
N N 0.0061 0.0033 'International Tables Vol C Tables 4.2.6.8 and 6.1.1.4'
O O 0.0106 0.0060 'International Tables Vol C Tables 4.2.6.8 and 6.1.1.4'
F F 0.0171 0.0103 'International Tables Vol C Tables 4.2.6.8 and 6.1.1.4'
Bi Bi -4.1077 10.2566 'International Tables Vol C Tables 4.2.6.8 and 6.1.1.4'

loop_
_geom_angle_atom_site_label_1
_geom_angle_atom_site_label_2
_geom_angle_atom_site_label_3
_geom_angle
_geom_angle_site_symmetry_1
_geom_angle_site_symmetry_3
_geom_angle_publ_flag
O2 Bi1 O3 88.69(14) . . ?
O2 Bi1 O1 88.50(12) . . ?
O3 Bi1 O1 82.60(12) . . ?
O2 Bi1 N2 77.99(13) . . ?
O3 Bi1 N2 81.15(13) . . ?
O1 Bi1 N2 159.04(12) . . ?
O2 Bi1 N1 77.08(13) . . ?
O3 Bi1 N1 163.80(13) . . ?
O1 Bi1 N1 104.42(13) . . ?
N2 Bi1 N1 88.26(13) . . ?
C2 O1 Bi1 131.0(3) . . ?
C5 O2 Bi1 121.6(3) . . ?
C19 N2 C15 118.3(5) . . ?
C19 N2 Bi1 119.0(3) . . ?
C15 N2 Bi1 122.3(3) . . ?
C8 O3 Bi1 121.1(3) . . ?
O1 C2 C1 108.6(4) . . ?
O1 C2 C3 111.6(4) . . ?
C1 C2 C3 111.2(4) . . ?
O2 C5 C6 109.1(4) . . ?
O2 C5 C4 108.8(4) . . ?
C6 C5 C4 111.4(4) . . ?
O3 C8 C9 108.3(4) . . ?
O3 C8 C7 109.3(4) . . ?
C9 C8 C7 112.5(4) . . ?
F14 C7 F13 106.9(5) . . ?
F14 C7 F15 107.7(5) . . ?
F13 C7 F15 105.9(5) . . ?
F14 C7 C8 114.0(5) . . ?
F13 C7 C8 110.7(4) . . ?
F15 C7 C8 111.3(5) . . ?
C15 C16 C17 118.0(5) . . ?
N2 C19 C18 123.4(5) . . ?
N2 C15 C16 122.7(5) . . ?
F9 C4 F8 107.9(5) . . ?
F9 C4 F7 107.3(5) . . ?
F8 C4 F7 107.6(4) . . ?
F9 C4 C5 113.0(4) . . ?
F8 C4 C5 112.3(5) . . ?
F7 C4 C5 108.6(4) . . ?
F12 C6 F11 106.6(5) . . ?
F12 C6 F10 106.1(5) . . ?
F11 C6 F10 107.0(5) . . ?
F12 C6 C5 111.0(4) . . ?
F11 C6 C5 113.2(5) . . ?
F10 C6 C5 112.5(5) . . ?
F2 C1 F3 107.5(5) . . ?
F2 C1 F1 106.1(5) . . ?
F3 C1 F1 106.5(5) . . ?
F2 C1 C2 113.0(5) . . ?
F3 C1 C2 113.4(5) . . ?
F1 C1 C2 109.8(5) . . ?
F5 C3 F4 107.8(5) . . ?
F5 C3 F6 106.1(5) . . ?
F4 C3 F6 107.8(5) . . ?
F5 C3 C2 112.7(5) . . ?
F4 C3 C2 113.3(5) . . ?
F6 C3 C2 108.8(5) . . ?
F17 C9 F18 106.2(5) . . ?
F17 C9 F16 107.0(5) . . ?
F18 C9 F16 106.5(5) . . ?
F17 C9 C8 114.1(5) . . ?
F18 C9 C8 110.2(4) . . ?
F16 C9 C8 112.3(5) . . ?
C17 C18 C19 118.3(6) . . ?
C18 C17 C16 119.2(6) . . ?
C10 N1 C14 118.2(5) . . ?
C10 N1 Bi1 124.4(3) . . ?
C14 N1 Bi1 117.4(3) . . ?
N1 C14 C13 122.5(6) . . ?
N1 C10 C11 122.8(5) . . ?
C10 C11 C12 117.9(6) . . ?
C12 C13 C14 119.2(6) . . ?
C13 C12 C11 119.3(6) . . ?

loop_
_geom_bond_atom_site_label_1
_geom_bond_atom_site_label_2
_geom_bond_distance
_geom_bond_site_symmetry_2
_geom_bond_publ_flag
Bi1 O2 2.097(3) . ?
Bi1 O3 2.135(3) . ?
Bi1 O1 2.184(3) . ?
Bi1 N2 2.520(4) . ?
Bi1 N1 2.734(4) . ?
O1 C2 1.376(5) . ?
O2 C5 1.377(6) . ?
N2 C19 1.313(7) . ?
N2 C15 1.346(6) . ?
O3 C8 1.390(6) . ?
C2 C1 1.507(7) . ?
C2 C3 1.511(7) . ?
C5 C6 1.515(7) . ?
C5 C4 1.532(7) . ?
C8 C9 1.510(8) . ?
C8 C7 1.515(7) . ?
F13 C7 1.343(7) . ?
F15 C7 1.343(6) . ?
F14 C7 1.332(7) . ?
F7 C4 1.335(6) . ?
F8 C4 1.334(6) . ?
F17 C9 1.330(6) . ?
F12 C6 1.330(6) . ?
F5 C3 1.321(8) . ?
F1 C1 1.343(7) . ?
F9 C4 1.333(6) . ?
F10 C6 1.341(6) . ?
F18 C9 1.335(7) . ?
F6 C3 1.340(6) . ?
F2 C1 1.325(7) . ?
F11 C6 1.333(7) . ?
F16 C9 1.340(6) . ?
F3 C1 1.334(7) . ?
F4 C3 1.321(7) . ?
C16 C15 1.383(8) . ?
C16 C17 1.389(8) . ?
C19 C18 1.384(8) . ?
C18 C17 1.382(8) . ?
N1 C10 1.329(6) . ?
N1 C14 1.331(7) . ?
C14 C13 1.374(7) . ?
C10 C11 1.381(7) . ?
C11 C12 1.384(8) . ?
C13 C12 1.357(8) . ?
